data_1508713
loop_
_publ_author_name
'Sun, Jing'
'Sun, Yan'
'Gong, Hui'
'Xie, Ya-Jing'
'Yan, Chao-Guo'

_publ_section_title
;
 Facile synthesis of dispirooxindole-fused heterocycles via domino
 1,4-dipolar addition and Diels-Alder reaction of in situ generated
 Huisgen 1,4-dipoles.
;
_journal_issue 20
_journal_name_full 'Organic letters'
_journal_page_first 5172
_journal_page_last 5175
_journal_paper_doi 10.1021/ol302530m
_journal_volume 14
_journal_year 2012
_chemical_formula_moiety 'C61 H52 Cl2 N4 O8'
_chemical_formula_sum 'C61 H52 Cl2 N4 O8'
_chemical_formula_weight 1039.97
_chemical_name_systematic
; 
 ? 
;
_space_group_IT_number 2
_symmetry_cell_setting triclinic
_symmetry_space_group_name_Hall '-P 1'
_symmetry_space_group_name_H-M 'P -1'
_atom_sites_solution_hydrogens geom
_atom_sites_solution_primary direct
_atom_sites_solution_secondary difmap
_audit_creation_method SHELXL-97
_cell_angle_alpha 103.149(3)
_cell_angle_beta 94.146(3)
_cell_angle_gamma 109.798(2)
_cell_formula_units_Z 2
_cell_length_a 10.4767(16)
_cell_length_b 14.011(2)
_cell_length_c 20.104(4)
_cell_measurement_reflns_used 3048
_cell_measurement_temperature 296(2)
_cell_measurement_theta_max 20.70
_cell_measurement_theta_min 2.19
_cell_volume 2667.7(8)
_computing_cell_refinement 'Bruker SMART'
_computing_data_collection 'Bruker SMART'
_computing_data_reduction 'Bruker SAINT'
_computing_molecular_graphics 'Bruker SHELXTL'
_computing_publication_material 'Bruker SHELXTL'
_computing_structure_refinement 'SHELXL-97 (Sheldrick, 1997)'
_computing_structure_solution 'SHELXS-97 (Sheldrick, 1990)'
_diffrn_ambient_temperature 296(2)
_diffrn_measured_fraction_theta_full 0.993
_diffrn_measured_fraction_theta_max 0.993
_diffrn_measurement_device_type 'CCD area detector'
_diffrn_measurement_method 'phi and omega scans'
_diffrn_radiation_monochromator graphite
_diffrn_radiation_source 'fine-focus sealed tube'
_diffrn_radiation_type MoK\a
_diffrn_radiation_wavelength 0.71073
_diffrn_reflns_av_R_equivalents 0.0367
_diffrn_reflns_av_sigmaI/netI 0.0659
_diffrn_reflns_limit_h_max 12
_diffrn_reflns_limit_h_min -11
_diffrn_reflns_limit_k_max 16
_diffrn_reflns_limit_k_min -16
_diffrn_reflns_limit_l_max 23
_diffrn_reflns_limit_l_min -23
_diffrn_reflns_number 19567
_diffrn_reflns_theta_full 25.00
_diffrn_reflns_theta_max 25.00
_diffrn_reflns_theta_min 2.09
_exptl_absorpt_coefficient_mu 0.182
_exptl_absorpt_correction_T_max 0.964
_exptl_absorpt_correction_T_min 0.945
_exptl_absorpt_correction_type multi-scan
_exptl_absorpt_process_details sadabs
_exptl_crystal_colour colorless
_exptl_crystal_density_diffrn 1.295
_exptl_crystal_density_method 'not measured'
_exptl_crystal_description block
_exptl_crystal_F_000 1088
_exptl_crystal_size_max 0.34
_exptl_crystal_size_mid 0.26
_exptl_crystal_size_min 0.20
_refine_diff_density_max 0.679
_refine_diff_density_min -0.254
_refine_diff_density_rms 0.052
_refine_ls_extinction_method none
_refine_ls_goodness_of_fit_ref 1.088
_refine_ls_hydrogen_treatment constr
_refine_ls_matrix_type full
_refine_ls_number_parameters 756
_refine_ls_number_reflns 9319
_refine_ls_number_restraints 672
_refine_ls_restrained_S_all 1.070
_refine_ls_R_factor_all 0.1186
_refine_ls_R_factor_gt 0.0602
_refine_ls_shift/su_max 0.000
_refine_ls_shift/su_mean 0.000
_refine_ls_structure_factor_coef Fsqd
_refine_ls_weighting_details 'calc w=1/[\s^2^(Fo^2^)+(0.0998P)^2^+0.0000P] where P=(Fo^2^+2Fc^2^)/3'
_refine_ls_weighting_scheme calc
_refine_ls_wR_factor_gt 0.1663
_refine_ls_wR_factor_ref 0.2051
_reflns_number_gt 5060
_reflns_number_total 9389
_reflns_threshold_expression >2sigma(I)
_cod_data_source_file ol302530m_si_001.cif
_cod_data_source_block 4a
_cod_database_code 1508713

loop_
_symmetry_equiv_pos_as_xyz
'x, y, z'
'-x, -y, -z'

loop_
_atom_site_label
_atom_site_type_symbol
_atom_site_fract_x
_atom_site_fract_y
_atom_site_fract_z
_atom_site_U_iso_or_equiv
_atom_site_adp_type
_atom_site_occupancy
_atom_site_symmetry_multiplicity
_atom_site_calc_flag
_atom_site_refinement_flags
_atom_site_disorder_assembly
_atom_site_disorder_group
C1 C 1.2669(4) 0.2158(3) 0.5442(2) 0.0603(10) Uani 1 1 d . . .
C2 C 1.4103(5) 0.2558(4) 0.5574(3) 0.0912(15) Uani 1 1 d . . .
H2 H 1.4584 0.2313 0.5248 0.109 Uiso 1 1 calc R . .
C3 C 1.4832(6) 0.3323(5) 0.6190(3) 0.1062(18) Uani 1 1 d . . .
H3 H 1.5788 0.3584 0.6271 0.127 Uiso 1 1 calc R . .
C4 C 1.4127(8) 0.3678(4) 0.6666(3) 0.1062(18) Uani 1 1 d . . .
H4 H 1.4599 0.4182 0.7077 0.127 Uiso 1 1 calc R . .
C5 C 1.2712(7) 0.3289(5) 0.6539(3) 0.1161(19) Uani 1 1 d . . .
H5 H 1.2230 0.3540 0.6862 0.139 Uiso 1 1 calc R . .
C6 C 1.2001(5) 0.2525(4) 0.5930(2) 0.0981(16) Uani 1 1 d . . .
H6 H 1.1045 0.2259 0.5857 0.118 Uiso 1 1 calc R . .
C7 C 1.1901(4) 0.1339(3) 0.47818(19) 0.0611(10) Uani 1 1 d . . .
H7A H 1.2559 0.1181 0.4503 0.073 Uiso 1 1 calc R . .
H7B H 1.1360 0.0699 0.4892 0.073 Uiso 1 1 calc R . .
C8 C 0.9595(4) 0.1286(3) 0.43258(17) 0.0472(8) Uani 1 1 d . . .
C9 C 0.8998(3) 0.1762(2) 0.38182(16) 0.0422(8) Uani 1 1 d . A .
C10 C 1.0286(3) 0.2458(2) 0.36214(15) 0.0389(7) Uani 1 1 d . . .
C11 C 1.0481(3) 0.3113(2) 0.31913(16) 0.0442(8) Uani 1 1 d . . .
H11 H 0.9737 0.3200 0.2966 0.053 Uiso 1 1 calc R . .
C12 C 1.1803(4) 0.3639(3) 0.31012(17) 0.0494(9) Uani 1 1 d . . .
C13 C 1.2929(4) 0.3535(3) 0.34317(19) 0.0552(9) Uani 1 1 d . . .
H13 H 1.3808 0.3892 0.3355 0.066 Uiso 1 1 calc R . .
C14 C 1.2746(4) 0.2897(3) 0.38789(19) 0.0553(9) Uani 1 1 d . . .
H14 H 1.3494 0.2830 0.4115 0.066 Uiso 1 1 calc R . .
C15 C 1.1416(3) 0.2361(2) 0.39642(17) 0.0449(8) Uani 1 1 d . . .
C16 C 0.81199(19) 0.23777(14) 0.41611(9) 0.0450(8) Uani 1 1 d . . .
H16A H 0.8763 0.3058 0.4453 0.054 Uiso 0.644(3) 1 calc PR A 1
H16B H 0.7471 0.1927 0.4390 0.054 Uiso 0.356(3) 1 calc PR A 2
C25 C 0.72978(19) 0.26062(14) 0.36050(9) 0.0435(8) Uani 1 1 d R A .
C26 C 0.67325(19) 0.34209(14) 0.38080(9) 0.0548(9) Uani 1 1 d R . .
C27 C 0.66849(19) 0.47733(14) 0.47649(9) 0.1074(18) Uani 1 1 d R . .
H27A H 0.7061 0.5313 0.4536 0.161 Uiso 1 1 calc R . .
H27B H 0.7035 0.5045 0.5252 0.161 Uiso 1 1 calc R . .
H27C H 0.5701 0.4552 0.4693 0.161 Uiso 1 1 calc R . .
C28 C 0.7069(3) 0.2064(3) 0.29269(17) 0.0425(8) Uani 1 1 d . . .
C29 C 0.6402(4) 0.2380(3) 0.23685(18) 0.0485(9) Uani 1 1 d . A .
C30 C 0.6613(5) 0.3770(4) 0.1857(2) 0.0895(14) Uani 1 1 d . A .
H30A H 0.6384 0.3351 0.1385 0.134 Uiso 1 1 calc R . .
H30B H 0.7250 0.4462 0.1884 0.134 Uiso 1 1 calc R . .
H30C H 0.5793 0.3819 0.2021 0.134 Uiso 1 1 calc R . .
C31 C 0.7981(3) 0.0818(2) 0.32283(16) 0.0430(8) Uani 1 1 d . . .
H31 H 0.7213 0.0444 0.3436 0.052 Uiso 1 1 calc R A .
C32 C 0.8534(3) -0.0006(3) 0.28358(17) 0.0486(9) Uani 1 1 d . A .
H32 H 0.8933 -0.0293 0.3162 0.058 Uiso 1 1 calc R . .
C33 C 0.9605(4) 0.0506(3) 0.24252(17) 0.0484(8) Uani 1 1 d . . .
C34 C 1.1412(5) -0.0063(4) 0.2905(2) 0.0885(14) Uani 1 1 d . . .
H34A H 1.0784 -0.0302 0.3209 0.133 Uiso 1 1 calc R A .
H34B H 1.2308 0.0354 0.3170 0.133 Uiso 1 1 calc R . .
H34C H 1.1459 -0.0659 0.2574 0.133 Uiso 1 1 calc R . .
C35 C 1.1853(4) 0.1045(4) 0.2105(2) 0.0837(13) Uani 1 1 d . . .
H35A H 1.1599 0.0587 0.1643 0.126 Uiso 1 1 calc R A .
H35B H 1.2780 0.1152 0.2283 0.126 Uiso 1 1 calc R . .
H35C H 1.1787 0.1710 0.2098 0.126 Uiso 1 1 calc R . .
C36 C 0.9084(3) 0.0923(3) 0.19849(17) 0.0475(8) Uani 1 1 d . A .
H36 H 0.9600 0.1273 0.1696 0.057 Uiso 1 1 calc R . .
C37 C 0.7603(3) 0.0779(2) 0.19969(16) 0.0438(8) Uani 1 1 d . . .
H37 H 0.7296 0.1124 0.1679 0.053 Uiso 1 1 calc R A .
C38 C 0.6731(3) -0.0446(2) 0.17790(16) 0.0432(8) Uani 1 1 d . A .
C39 C 0.7275(4) -0.0890(3) 0.23369(17) 0.0496(9) Uani 1 1 d . . .
H39 H 0.6545 -0.1105 0.2611 0.060 Uiso 1 1 calc R A .
C40 C 0.7596(5) -0.1862(3) 0.20127(19) 0.0593(10) Uani 1 1 d . A .
C41 C 0.6448(4) -0.2879(3) 0.16756(19) 0.0593(10) Uani 1 1 d . . .
C42 C 0.5093(4) -0.3088(3) 0.1795(2) 0.0660(11) Uani 1 1 d . A .
H42 H 0.4859 -0.2568 0.2077 0.079 Uiso 1 1 calc R . .
C43 C 0.4100(5) -0.4078(3) 0.1489(2) 0.0760(12) Uani 1 1 d . . .
H43 H 0.3206 -0.4206 0.1577 0.091 Uiso 1 1 calc R A .
C44 C 0.4371(5) -0.4873(3) 0.1066(2) 0.0741(12) Uani 1 1 d . A .
C45 C 0.3298(6) -0.5934(3) 0.0758(3) 0.1108(18) Uani 1 1 d . . .
H45A H 0.2534 -0.5869 0.0504 0.166 Uiso 1 1 calc R A .
H45B H 0.2993 -0.6257 0.1120 0.166 Uiso 1 1 calc R . .
H45C H 0.3673 -0.6362 0.0451 0.166 Uiso 1 1 calc R . .
C46 C 0.5704(6) -0.4650(3) 0.0937(2) 0.0814(14) Uani 1 1 d . . .
H46 H 0.5914 -0.5167 0.0638 0.098 Uiso 1 1 calc R A .
C47 C 0.6737(5) -0.3681(3) 0.1240(2) 0.0726(12) Uani 1 1 d . A .
H47 H 0.7629 -0.3564 0.1152 0.087 Uiso 1 1 calc R . .
C48 C 0.5186(4) -0.0642(3) 0.17475(19) 0.0521(9) Uani 1 1 d . . .
C49 C 0.5560(3) -0.1033(3) 0.06274(18) 0.0474(8) Uani 1 1 d . . .
C50 C 0.5372(4) -0.1301(3) -0.00876(18) 0.0573(10) Uani 1 1 d . A .
H50 H 0.4547 -0.1392 -0.0346 0.069 Uiso 1 1 calc R . .
C51 C 0.6460(4) -0.1430(3) -0.04077(19) 0.0572(10) Uani 1 1 d . . .
H51 H 0.6362 -0.1622 -0.0888 0.069 Uiso 1 1 calc R A .
C52 C 0.7677(4) -0.1275(3) -0.00153(18) 0.0530(9) Uani 1 1 d . A .
C53 C 0.7876(3) -0.0980(3) 0.07030(18) 0.0505(9) Uani 1 1 d . . .
H53 H 0.8712 -0.0869 0.0961 0.061 Uiso 1 1 calc R A .
C54 C 0.6801(3) -0.0856(2) 0.10249(16) 0.0426(8) Uani 1 1 d . A .
C55 C 0.3193(4) -0.1033(3) 0.0834(2) 0.0684(11) Uani 1 1 d . . .
H55A H 0.3184 -0.0470 0.0630 0.082 Uiso 1 1 calc R A .
H55B H 0.2730 -0.0978 0.1234 0.082 Uiso 1 1 calc R . .
C56 C 0.2409(4) -0.2057(3) 0.0322(2) 0.0628(10) Uani 1 1 d . A .
C57 C 0.1773(5) -0.2096(4) -0.0319(3) 0.0901(14) Uani 1 1 d . . .
H57 H 0.1861 -0.1470 -0.0430 0.108 Uiso 1 1 calc R A .
C58 C 0.1011(6) -0.3043(6) -0.0796(3) 0.115(2) Uani 1 1 d . A .
H58 H 0.0557 -0.3051 -0.1213 0.138 Uiso 1 1 calc R . .
C59 C 0.0929(6) -0.3969(6) -0.0651(4) 0.129(2) Uani 1 1 d . . .
H59 H 0.0416 -0.4606 -0.0972 0.155 Uiso 1 1 calc R A .
C60 C 0.1586(6) -0.3963(4) -0.0046(4) 0.119(2) Uani 1 1 d . A .
H60 H 0.1554 -0.4591 0.0046 0.143 Uiso 1 1 calc R . .
C61 C 0.2328(5) -0.2985(4) 0.0448(3) 0.0959(15) Uani 1 1 d . . .
H61 H 0.2769 -0.2980 0.0867 0.115 Uiso 1 1 calc R A .
Cl1 Cl 1.20616(11) 0.44101(9) 0.25171(6) 0.0781(4) Uani 1 1 d . . .
Cl2 Cl 0.90334(11) -0.14509(9) -0.04153(6) 0.0840(4) Uani 1 1 d . . .
N1 N 1.0991(3) 0.1660(2) 0.43752(14) 0.0503(7) Uani 1 1 d . . .
N2 N 1.0935(3) 0.0570(2) 0.25429(16) 0.0619(8) Uani 1 1 d . A .
N3 N 0.7420(3) 0.1213(2) 0.27129(13) 0.0413(6) Uani 1 1 d . A .
N4 N 0.4612(3) -0.0881(2) 0.10651(15) 0.0541(8) Uani 1 1 d . A .
O1 O 0.8916(3) 0.0659(2) 0.46130(13) 0.0650(7) Uani 1 1 d . . .
O2 O 0.6024(3) 0.3674(2) 0.34451(14) 0.0797(9) Uani 1 1 d . A .
O3 O 0.7072(4) 0.3890(2) 0.44856(14) 0.0952(11) Uani 1 1 d . A .
O4 O 0.5296(3) 0.1865(2) 0.20262(14) 0.0736(8) Uani 1 1 d . . .
O5 O 0.7239(3) 0.3279(2) 0.22837(13) 0.0628(7) Uani 1 1 d . . .
O7 O 0.8789(3) -0.1803(2) 0.20299(17) 0.0852(9) Uani 1 1 d . . .
O8 O 0.4565(3) -0.0583(2) 0.22358(14) 0.0675(7) Uani 1 1 d . A .
O6 O 0.6076(5) 0.1187(4) 0.4380(2) 0.0851(14) Uani 0.644(3) 1 d PU A 1
C17 C 0.7178(8) 0.1850(6) 0.4626(3) 0.0638(15) Uani 0.644(3) 1 d PDU A 1
C18 C 0.7614(8) 0.2207(5) 0.5389(3) 0.0762(18) Uani 0.644(3) 1 d PDU A 1
C19 C 0.6985(8) 0.1537(6) 0.5779(3) 0.0888(19) Uani 0.644(3) 1 d PDU A 1
H19 H 0.6322 0.0882 0.5552 0.107 Uiso 0.644(3) 1 calc PR A 1
C20 C 0.7302(9) 0.1805(7) 0.6490(3) 0.098(2) Uani 0.644(3) 1 d PDU A 1
H20 H 0.6821 0.1361 0.6742 0.117 Uiso 0.644(3) 1 calc PR A 1
C21 C 0.8348(9) 0.2742(7) 0.6818(4) 0.088(2) Uani 0.644(3) 1 d PDU A 1
C22 C 0.9004(10) 0.3426(8) 0.6449(4) 0.104(2) Uani 0.644(3) 1 d PDU A 1
H22 H 0.9679 0.4074 0.6680 0.125 Uiso 0.644(3) 1 calc PR A 1
C23 C 0.8655(10) 0.3146(8) 0.5723(4) 0.087(2) Uani 0.644(3) 1 d PDU A 1
H23 H 0.9127 0.3593 0.5471 0.105 Uiso 0.644(3) 1 calc PR A 1
C24 C 0.8813(11) 0.3084(9) 0.7607(4) 0.112(3) Uani 0.644(3) 1 d PDU A 1
H24A H 0.8093 0.2704 0.7823 0.168 Uiso 0.644(3) 1 calc PR A 1
H24B H 0.9013 0.3826 0.7778 0.168 Uiso 0.644(3) 1 calc PR A 1
H24C H 0.9623 0.2936 0.7711 0.168 Uiso 0.644(3) 1 calc PR A 1
O6B O 0.9720(8) 0.4141(6) 0.4579(4) 0.073(2) Uani 0.356(3) 1 d PDU A 2
C17B C 0.9073(10) 0.3439(7) 0.4739(5) 0.063(2) Uani 0.356(3) 1 d PDU A 2
C18B C 0.9059(15) 0.3370(12) 0.5469(5) 0.069(3) Uani 0.356(3) 1 d PDU A 2
C19B C 0.9961(14) 0.4247(11) 0.5982(6) 0.080(3) Uani 0.356(3) 1 d PU A 2
H19B H 1.0515 0.4826 0.5851 0.096 Uiso 0.356(3) 1 calc PR A 2
C20B C 1.0051(15) 0.4280(12) 0.6648(6) 0.081(3) Uani 0.356(3) 1 d PU A 2
H20B H 1.0663 0.4890 0.6963 0.097 Uiso 0.356(3) 1 calc PR A 2
C21B C 0.9295(15) 0.3468(11) 0.6908(5) 0.068(2) Uani 0.356(3) 1 d PDU A 2
C22B C 0.8385(18) 0.2519(14) 0.6400(7) 0.088(3) Uani 0.356(3) 1 d PU A 2
H22B H 0.7869 0.1934 0.6537 0.106 Uiso 0.356(3) 1 calc PR A 2
C23B C 0.830(2) 0.2498(15) 0.5687(9) 0.083(3) Uani 0.356(3) 1 d PU A 2
H23B H 0.7720 0.1891 0.5359 0.100 Uiso 0.356(3) 1 calc PR A 2
C24B C 0.9649(18) 0.3678(14) 0.7687(6) 0.092(5) Uani 0.356(3) 1 d PDU A 2
H24D H 1.0186 0.4411 0.7887 0.138 Uiso 0.356(3) 1 calc PR A 2
H24E H 1.0168 0.3264 0.7786 0.138 Uiso 0.356(3) 1 calc PR A 2
H24F H 0.8817 0.3491 0.7881 0.138 Uiso 0.356(3) 1 calc PR A 2

loop_
_atom_site_aniso_label
_atom_site_aniso_U_11
_atom_site_aniso_U_22
_atom_site_aniso_U_33
_atom_site_aniso_U_23
_atom_site_aniso_U_13
_atom_site_aniso_U_12
C1 0.059(3) 0.064(2) 0.055(2) 0.022(2) -0.011(2) 0.019(2)
C2 0.083(4) 0.115(4) 0.077(3) 0.021(3) -0.005(3) 0.045(3)
C3 0.080(4) 0.120(5) 0.092(4) 0.020(4) -0.030(3) 0.019(3)
C4 0.140(6) 0.096(4) 0.071(4) 0.014(3) -0.021(4) 0.042(4)
C5 0.104(5) 0.159(6) 0.075(4) 0.007(4) 0.004(3) 0.054(4)
C6 0.080(3) 0.141(5) 0.062(3) 0.007(3) 0.000(3) 0.042(3)
C7 0.063(2) 0.061(2) 0.064(3) 0.028(2) -0.003(2) 0.023(2)
C8 0.057(2) 0.044(2) 0.0422(19) 0.0136(17) 0.0051(17) 0.0190(18)
C9 0.048(2) 0.0410(18) 0.0371(18) 0.0097(15) 0.0033(15) 0.0165(16)
C10 0.0409(19) 0.0376(18) 0.0369(18) 0.0074(15) 0.0045(15) 0.0148(15)
C11 0.047(2) 0.0430(19) 0.0430(19) 0.0101(16) 0.0043(16) 0.0182(17)
C12 0.053(2) 0.047(2) 0.048(2) 0.0150(17) 0.0084(17) 0.0168(18)
C13 0.048(2) 0.052(2) 0.061(2) 0.0141(19) 0.0101(18) 0.0136(18)
C14 0.047(2) 0.056(2) 0.060(2) 0.0124(19) -0.0041(18) 0.0196(19)
C15 0.047(2) 0.0388(19) 0.047(2) 0.0101(16) 0.0019(16) 0.0164(17)
C16 0.048(2) 0.045(2) 0.0384(19) 0.0057(16) 0.0083(16) 0.0160(17)
C25 0.0429(19) 0.0452(19) 0.0409(19) 0.0047(16) 0.0062(15) 0.0188(16)
C26 0.053(2) 0.062(2) 0.050(2) 0.0067(19) 0.0085(18) 0.027(2)
C27 0.150(5) 0.100(4) 0.086(3) -0.015(3) 0.013(3) 0.090(4)
C28 0.0372(19) 0.0442(19) 0.045(2) 0.0108(16) 0.0082(15) 0.0144(16)
C29 0.049(2) 0.055(2) 0.046(2) 0.0085(18) 0.0097(18) 0.028(2)
C30 0.112(4) 0.090(3) 0.088(3) 0.045(3) 0.002(3) 0.053(3)
C31 0.049(2) 0.0426(19) 0.0365(18) 0.0076(15) 0.0047(15) 0.0187(17)
C32 0.055(2) 0.046(2) 0.044(2) 0.0076(16) 0.0027(17) 0.0211(18)
C33 0.046(2) 0.047(2) 0.046(2) -0.0011(17) 0.0046(17) 0.0198(18)
C34 0.077(3) 0.109(4) 0.093(3) 0.012(3) -0.002(3) 0.063(3)
C35 0.051(3) 0.100(3) 0.089(3) 0.007(3) 0.018(2) 0.025(2)
C36 0.050(2) 0.050(2) 0.0394(19) 0.0062(16) 0.0133(16) 0.0159(18)
C37 0.048(2) 0.048(2) 0.0354(18) 0.0067(15) 0.0090(15) 0.0199(17)
C38 0.043(2) 0.0406(19) 0.0416(19) 0.0026(15) 0.0085(15) 0.0146(16)
C39 0.054(2) 0.046(2) 0.048(2) 0.0093(17) 0.0079(17) 0.0202(18)
C40 0.073(3) 0.046(2) 0.058(2) 0.0138(19) 0.005(2) 0.022(2)
C41 0.086(3) 0.042(2) 0.049(2) 0.0113(18) 0.004(2) 0.024(2)
C42 0.082(3) 0.047(2) 0.068(3) 0.018(2) 0.015(2) 0.020(2)
C43 0.089(3) 0.052(3) 0.078(3) 0.020(2) 0.012(3) 0.012(2)
C44 0.099(4) 0.049(3) 0.066(3) 0.019(2) 0.005(3) 0.015(3)
C45 0.141(5) 0.054(3) 0.100(4) 0.006(3) 0.009(3) 0.001(3)
C46 0.122(4) 0.046(3) 0.065(3) -0.002(2) -0.005(3) 0.033(3)
C47 0.099(3) 0.058(3) 0.064(3) 0.010(2) 0.010(2) 0.038(3)
C48 0.053(2) 0.044(2) 0.054(2) 0.0036(17) 0.0114(19) 0.0176(18)
C49 0.045(2) 0.042(2) 0.050(2) 0.0053(16) 0.0062(17) 0.0145(17)
C50 0.054(2) 0.063(2) 0.047(2) 0.0083(19) -0.0025(18) 0.018(2)
C51 0.060(2) 0.056(2) 0.044(2) 0.0044(18) 0.0081(19) 0.013(2)
C52 0.053(2) 0.046(2) 0.049(2) -0.0013(17) 0.0138(18) 0.0131(18)
C53 0.045(2) 0.046(2) 0.052(2) 0.0036(17) 0.0062(17) 0.0127(17)
C54 0.041(2) 0.0416(19) 0.0413(19) 0.0023(15) 0.0073(16) 0.0165(16)
C55 0.043(2) 0.065(3) 0.087(3) 0.005(2) -0.001(2) 0.021(2)
C56 0.040(2) 0.068(3) 0.079(3) 0.019(2) 0.005(2) 0.018(2)
C57 0.065(3) 0.103(4) 0.088(4) 0.014(3) -0.012(3) 0.027(3)
C58 0.077(4) 0.149(6) 0.093(4) 0.003(5) -0.009(3) 0.034(4)
C59 0.080(4) 0.119(6) 0.127(6) -0.028(5) -0.006(4) 0.004(4)
C60 0.099(4) 0.070(4) 0.158(6) 0.015(4) 0.009(4) 0.005(3)
C61 0.078(3) 0.091(4) 0.100(4) 0.027(3) -0.001(3) 0.010(3)
Cl1 0.0735(7) 0.0849(8) 0.0786(7) 0.0479(6) 0.0154(6) 0.0147(6)
Cl2 0.0694(7) 0.0915(8) 0.0734(7) -0.0084(6) 0.0287(6) 0.0237(6)
N1 0.0495(19) 0.0486(17) 0.0525(18) 0.0183(14) -0.0030(14) 0.0167(15)
N2 0.0455(19) 0.072(2) 0.063(2) 0.0056(17) 0.0035(16) 0.0250(17)
N3 0.0475(16) 0.0401(15) 0.0362(15) 0.0061(12) 0.0061(12) 0.0186(13)
N4 0.0417(17) 0.0554(18) 0.059(2) 0.0045(15) 0.0054(15) 0.0179(15)
O1 0.0749(18) 0.0643(17) 0.0642(17) 0.0359(15) 0.0164(14) 0.0228(14)
O2 0.086(2) 0.095(2) 0.0708(19) 0.0034(16) 0.0007(16) 0.0640(18)
O3 0.152(3) 0.101(2) 0.0518(17) -0.0096(16) 0.0008(18) 0.092(2)
O4 0.0571(17) 0.0813(19) 0.0697(18) 0.0156(16) -0.0173(15) 0.0182(15)
O5 0.0660(17) 0.0612(16) 0.0645(17) 0.0248(14) -0.0001(13) 0.0242(14)
O7 0.076(2) 0.0642(19) 0.108(2) -0.0039(17) -0.0001(18) 0.0363(17)
O8 0.0599(16) 0.0758(18) 0.0654(17) 0.0128(14) 0.0276(14) 0.0236(14)
O6 0.072(3) 0.108(4) 0.074(3) 0.035(3) 0.027(3) 0.022(3)
C17 0.078(4) 0.083(4) 0.051(3) 0.026(3) 0.020(3) 0.048(3)
C18 0.102(4) 0.098(4) 0.052(3) 0.025(3) 0.024(3) 0.061(3)
C19 0.122(5) 0.109(4) 0.057(3) 0.026(3) 0.024(3) 0.064(4)
C20 0.133(5) 0.117(5) 0.064(4) 0.028(4) 0.023(4) 0.068(4)
C21 0.122(5) 0.119(5) 0.052(4) 0.023(4) 0.018(4) 0.078(4)
C22 0.123(5) 0.124(5) 0.066(4) 0.007(4) 0.010(4) 0.059(4)
C23 0.112(5) 0.113(5) 0.039(4) 0.001(4) 0.002(3) 0.058(4)
C24 0.161(8) 0.144(8) 0.043(4) 0.001(5) 0.004(5) 0.089(6)
O6B 0.088(6) 0.057(5) 0.057(4) 0.017(4) 0.017(4) 0.002(4)
C17B 0.074(5) 0.086(5) 0.043(5) 0.013(4) 0.012(4) 0.048(5)
C18B 0.090(5) 0.092(5) 0.041(4) 0.018(4) 0.013(4) 0.052(4)
C19B 0.104(6) 0.093(5) 0.047(5) 0.006(4) 0.009(4) 0.052(5)
C20B 0.108(6) 0.096(5) 0.048(5) 0.009(4) 0.004(4) 0.059(5)
C21B 0.103(5) 0.093(5) 0.029(4) 0.015(4) 0.010(4) 0.065(4)
C22B 0.112(6) 0.104(5) 0.054(5) 0.012(5) 0.007(5) 0.054(5)
C23B 0.108(5) 0.095(5) 0.053(5) 0.011(5) 0.013(5) 0.052(5)
C24B 0.126(11) 0.098(9) 0.044(7) 0.002(7) -0.011(7) 0.047(8)

loop_
_atom_type_symbol
_atom_type_description
_atom_type_scat_dispersion_real
_atom_type_scat_dispersion_imag
_atom_type_scat_source
C C 0.0033 0.0016 'International Tables Vol C Tables 4.2.6.8 and 6.1.1.4'
H H 0.0000 0.0000 'International Tables Vol C Tables 4.2.6.8 and 6.1.1.4'
N N 0.0061 0.0033 'International Tables Vol C Tables 4.2.6.8 and 6.1.1.4'
O O 0.0106 0.0060 'International Tables Vol C Tables 4.2.6.8 and 6.1.1.4'
Cl Cl 0.1484 0.1585 'International Tables Vol C Tables 4.2.6.8 and 6.1.1.4'

loop_
_geom_angle_atom_site_label_1
_geom_angle_atom_site_label_2
_geom_angle_atom_site_label_3
_geom_angle
C6 C1 C2 117.8(4)
C6 C1 C7 121.5(4)
C2 C1 C7 120.7(4)
C1 C2 C3 121.2(5)
C1 C2 H2 119.4
C3 C2 H2 119.4
C4 C3 C2 119.3(5)
C4 C3 H3 120.3
C2 C3 H3 120.3
C3 C4 C5 119.9(5)
C3 C4 H4 120.1
C5 C4 H4 120.1
C4 C5 C6 120.3(5)
C4 C5 H5 119.8
C6 C5 H5 119.8
C1 C6 C5 121.5(5)
C1 C6 H6 119.3
C5 C6 H6 119.3
N1 C7 C1 113.5(3)
N1 C7 H7A 108.9
C1 C7 H7A 108.9
N1 C7 H7B 108.9
C1 C7 H7B 108.9
H7A C7 H7B 107.7
O1 C8 N1 126.6(3)
O1 C8 C9 124.9(3)
N1 C8 C9 108.5(3)
C10 C9 C8 101.9(3)
C10 C9 C16 113.3(2)
C8 C9 C16 111.9(2)
C10 C9 C31 117.0(3)
C8 C9 C31 106.8(2)
C16 C9 C31 105.9(2)
C11 C10 C15 119.6(3)
C11 C10 C9 132.0(3)
C15 C10 C9 108.5(3)
C10 C11 C12 118.6(3)
C10 C11 H11 120.7
C12 C11 H11 120.7
C11 C12 C13 122.2(3)
C11 C12 Cl1 119.2(3)
C13 C12 Cl1 118.6(3)
C12 C13 C14 119.7(3)
C12 C13 H13 120.2
C14 C13 H13 120.2
C15 C14 C13 118.1(3)
C15 C14 H14 121.0
C13 C14 H14 121.0
C14 C15 C10 121.9(3)
C14 C15 N1 127.7(3)
C10 C15 N1 110.4(3)
C25 C16 C17 110.6(3)
C25 C16 C9 109.44(13)
C17 C16 C9 115.2(3)
C25 C16 C17B 111.8(3)
C17 C16 C17B 98.3(4)
C9 C16 C17B 111.1(4)
C25 C16 H16A 107.1
C17 C16 H16A 107.1
C9 C16 H16A 107.1
C17B C16 H16A 8.8
C25 C16 H16B 108.1
C17 C16 H16B 10.1
C9 C16 H16B 108.1
C17B C16 H16B 108.1
H16A C16 H16B 116.9
C28 C25 C26 119.39(15)
C28 C25 C16 121.97(15)
C26 C25 C16 118.6
O2 C26 O3 120.6(2)
O2 C26 C25 127.44(15)
O3 C26 C25 111.97(13)
O3 C27 H27A 109.5
O3 C27 H27B 109.5
H27A C27 H27B 109.5
O3 C27 H27C 109.5
H27A C27 H27C 109.5
H27B C27 H27C 109.5
N3 C28 C25 122.4(3)
N3 C28 C29 116.0(3)
C25 C28 C29 121.6(3)
O4 C29 O5 124.6(3)
O4 C29 C28 124.6(3)
O5 C29 C28 110.7(3)
O5 C30 H30A 109.5
O5 C30 H30B 109.5
H30A C30 H30B 109.5
O5 C30 H30C 109.5
H30A C30 H30C 109.5
H30B C30 H30C 109.5
N3 C31 C32 107.1(2)
N3 C31 C9 109.8(2)
C32 C31 C9 117.8(3)
N3 C31 H31 107.2
C32 C31 H31 107.2
C9 C31 H31 107.2
C33 C32 C31 109.4(3)
C33 C32 C39 110.2(3)
C31 C32 C39 106.1(3)
C33 C32 H32 110.4
C31 C32 H32 110.4
C39 C32 H32 110.4
C36 C33 N2 126.5(3)
C36 C33 C32 111.2(3)
N2 C33 C32 122.1(3)
N2 C34 H34A 109.5
N2 C34 H34B 109.5
H34A C34 H34B 109.5
N2 C34 H34C 109.5
H34A C34 H34C 109.5
H34B C34 H34C 109.5
N2 C35 H35A 109.5
N2 C35 H35B 109.5
H35A C35 H35B 109.5
N2 C35 H35C 109.5
H35A C35 H35C 109.5
H35B C35 H35C 109.5
C33 C36 C37 114.6(3)
C33 C36 H36 122.7
C37 C36 H36 122.7
N3 C37 C36 109.5(3)
N3 C37 C38 107.6(2)
C36 C37 C38 107.9(2)
N3 C37 H37 110.6
C36 C37 H37 110.6
C38 C37 H37 110.6
C54 C38 C48 101.2(3)
C54 C38 C39 120.2(3)
C48 C38 C39 112.4(3)
C54 C38 C37 107.0(3)
C48 C38 C37 110.2(2)
C39 C38 C37 105.5(3)
C40 C39 C32 112.3(3)
C40 C39 C38 112.1(3)
C32 C39 C38 109.8(3)
C40 C39 H39 107.5
C32 C39 H39 107.5
C38 C39 H39 107.5
O7 C40 C41 120.4(3)
O7 C40 C39 120.0(3)
C41 C40 C39 119.6(4)
C47 C41 C42 117.9(4)
C47 C41 C40 118.8(4)
C42 C41 C40 123.3(4)
C43 C42 C41 119.5(4)
C43 C42 H42 120.2
C41 C42 H42 120.2
C44 C43 C42 123.2(4)
C44 C43 H43 118.4
C42 C43 H43 118.4
C43 C44 C46 116.8(4)
C43 C44 C45 122.2(5)
C46 C44 C45 121.0(5)
C44 C45 H45A 109.5
C44 C45 H45B 109.5
H45A C45 H45B 109.5
C44 C45 H45C 109.5
H45A C45 H45C 109.5
H45B C45 H45C 109.5
C44 C46 C47 122.2(4)
C44 C46 H46 118.9
C47 C46 H46 118.9
C46 C47 C41 120.4(5)
C46 C47 H47 119.8
C41 C47 H47 119.8
O8 C48 N4 125.0(3)
O8 C48 C38 126.9(3)
N4 C48 C38 108.1(3)
C50 C49 C54 122.1(3)
C50 C49 N4 128.3(3)
C54 C49 N4 109.6(3)
C49 C50 C51 117.8(3)
C49 C50 H50 121.1
C51 C50 H50 121.1
C52 C51 C50 120.1(3)
C52 C51 H51 119.9
C50 C51 H51 119.9
C51 C52 C53 122.0(3)
C51 C52 Cl2 120.2(3)
C53 C52 Cl2 117.8(3)
C54 C53 C52 118.3(3)
C54 C53 H53 120.9
C52 C53 H53 120.9
C53 C54 C49 119.7(3)
C53 C54 C38 131.1(3)
C49 C54 C38 109.0(3)
N4 C55 C56 114.2(3)
N4 C55 H55A 108.7
C56 C55 H55A 108.7
N4 C55 H55B 108.7
C56 C55 H55B 108.7
H55A C55 H55B 107.6
C61 C56 C57 117.4(5)
C61 C56 C55 121.8(4)
C57 C56 C55 120.8(4)
C58 C57 C56 121.6(5)
C58 C57 H57 119.2
C56 C57 H57 119.2
C59 C58 C57 119.7(6)
C59 C58 H58 120.2
C57 C58 H58 120.2
C60 C59 C58 120.5(6)
C60 C59 H59 119.8
C58 C59 H59 119.8
C59 C60 C61 119.1(6)
C59 C60 H60 120.5
C61 C60 H60 120.5
C56 C61 C60 121.6(5)
C56 C61 H61 119.2
C60 C61 H61 119.2
C8 N1 C15 110.8(3)
C8 N1 C7 124.0(3)
C15 N1 C7 125.2(3)
C33 N2 C35 117.2(3)
C33 N2 C34 125.2(3)
C35 N2 C34 114.8(3)
C28 N3 C31 119.0(3)
C28 N3 C37 125.4(3)
C31 N3 C37 114.0(2)
C48 N4 C49 110.5(3)
C48 N4 C55 124.1(3)
C49 N4 C55 125.3(3)
C26 O3 C27 119.1(2)
C29 O5 C30 115.5(3)
O6 C17 C18 119.9(6)
O6 C17 C16 120.4(5)
C18 C17 C16 119.6(6)
C23 C18 C19 118.4(7)
C23 C18 C17 123.2(6)
C19 C18 C17 118.3(6)
C20 C19 C18 122.5(7)
C20 C19 H19 118.7
C18 C19 H19 118.7
C21 C20 C19 118.4(7)
C21 C20 H20 120.8
C19 C20 H20 120.8
C20 C21 C22 120.8(8)
C20 C21 C24 122.0(7)
C22 C21 C24 117.2(8)
C21 C22 C23 120.0(9)
C21 C22 H22 120.0
C23 C22 H22 120.0
C18 C23 C22 119.7(9)
C18 C23 H23 120.2
C22 C23 H23 120.2
O6B C17B C18B 125.0(11)
O6B C17B C16 120.1(8)
C18B C17B C16 114.8(8)
C23B C18B C19B 116.9(12)
C23B C18B C17B 126.6(13)
C19B C18B C17B 116.4(11)
C20B C19B C18B 122.2(14)
C20B C19B H19B 118.9
C18B C19B H19B 118.9
C19B C20B C21B 124.4(14)
C19B C20B H20B 117.8
C21B C20B H20B 117.8
C20B C21B C22B 116.1(11)
C20B C21B C24B 114.0(13)
C22B C21B C24B 129.6(13)
C23B C22B C21B 118.8(16)
C23B C22B H22B 120.6
C21B C22B H22B 120.6
C18B C23B C22B 121.6(17)
C18B C23B H23B 119.2
C22B C23B H23B 119.2
C21B C24B H24D 109.5
C21B C24B H24E 109.5
H24D C24B H24E 109.5
C21B C24B H24F 109.5
H24D C24B H24F 109.5
H24E C24B H24F 109.5

loop_
_geom_bond_atom_site_label_1
_geom_bond_atom_site_label_2
_geom_bond_distance
C1 C6 1.352(6)
C1 C2 1.395(6)
C1 C7 1.501(5)
C2 C3 1.403(7)
C2 H2 0.9300
C3 C4 1.357(7)
C3 H3 0.9300
C4 C5 1.376(7)
C4 H4 0.9300
C5 C6 1.390(7)
C5 H5 0.9300
C6 H6 0.9300
C7 N1 1.457(4)
C7 H7A 0.9700
C7 H7B 0.9700
C8 O1 1.215(4)
C8 N1 1.364(4)
C8 C9 1.542(4)
C9 C10 1.513(4)
C9 C16 1.557(4)
C9 C31 1.562(4)
C10 C11 1.376(4)
C10 C15 1.389(4)
C11 C12 1.378(4)
C11 H11 0.9300
C12 C13 1.379(5)
C12 Cl1 1.745(3)
C13 C14 1.385(5)
C13 H13 0.9300
C14 C15 1.385(5)
C14 H14 0.9300
C15 N1 1.404(4)
C16 C25 1.5181
C16 C17 1.531(7)
C16 C17B 1.613(10)
C16 H16A 0.9800
C16 H16B 0.9800
C25 C28 1.361(4)
C25 C26 1.4496
C26 O2 1.195(3)
C26 O3 1.334(3)
C27 O3 1.438(3)
C27 H27A 0.9600
C27 H27B 0.9600
C27 H27C 0.9600
C28 N3 1.353(4)
C28 C29 1.505(5)
C29 O4 1.196(4)
C29 O5 1.325(4)
C30 O5 1.460(4)
C30 H30A 0.9600
C30 H30B 0.9600
C30 H30C 0.9600
C31 N3 1.455(4)
C31 C32 1.548(4)
C31 H31 0.9800
C32 C33 1.521(5)
C32 C39 1.554(5)
C32 H32 0.9800
C33 C36 1.344(5)
C33 N2 1.365(4)
C34 N2 1.451(5)
C34 H34A 0.9600
C34 H34B 0.9600
C34 H34C 0.9600
C35 N2 1.448(5)
C35 H35A 0.9600
C35 H35B 0.9600
C35 H35C 0.9600
C36 C37 1.498(4)
C36 H36 0.9300
C37 N3 1.483(4)
C37 C38 1.585(4)
C37 H37 0.9800
C38 C54 1.511(4)
C38 C48 1.541(5)
C38 C39 1.561(4)
C39 C40 1.527(5)
C39 H39 0.9800
C40 O7 1.222(4)
C40 C41 1.489(5)
C41 C47 1.394(5)
C41 C42 1.399(5)
C42 C43 1.388(5)
C42 H42 0.9300
C43 C44 1.365(6)
C43 H43 0.9300
C44 C46 1.381(6)
C44 C45 1.485(6)
C45 H45A 0.9600
C45 H45B 0.9600
C45 H45C 0.9600
C46 C47 1.385(6)
C46 H46 0.9300
C47 H47 0.9300
C48 O8 1.219(4)
C48 N4 1.375(4)
C49 C50 1.382(5)
C49 C54 1.390(4)
C49 N4 1.410(4)
C50 C51 1.393(5)
C50 H50 0.9300
C51 C52 1.372(5)
C51 H51 0.9300
C52 C53 1.388(5)
C52 Cl2 1.743(3)
C53 C54 1.380(4)
C53 H53 0.9300
C55 N4 1.454(4)
C55 C56 1.483(5)
C55 H55A 0.9700
C55 H55B 0.9700
C56 C61 1.355(6)
C56 C57 1.388(6)
C57 C58 1.381(7)
C57 H57 0.9300
C58 C59 1.369(9)
C58 H58 0.9300
C59 C60 1.351(8)
C59 H59 0.9300
C60 C61 1.420(7)
C60 H60 0.9300
C61 H61 0.9300
O6 C17 1.193(7)
C17 C18 1.486(8)
C18 C23 1.375(7)
C18 C19 1.385(6)
C19 C20 1.378(6)
C19 H19 0.9300
C20 C21 1.373(7)
C20 H20 0.9300
C21 C22 1.374(7)
C21 C24 1.538(8)
C22 C23 1.409(7)
C22 H22 0.9300
C23 H23 0.9300
C24 H24A 0.9600
C24 H24B 0.9600
C24 H24C 0.9600
O6B C17B 1.119(5)
C17B C18B 1.494(10)
C18B C23B 1.40(2)
C18B C19B 1.401(18)
C19B C20B 1.325(15)
C19B H19B 0.9300
C20B C21B 1.383(19)
C20B H20B 0.9300
C21B C22B 1.45(2)
C21B C24B 1.521(10)
C22B C23B 1.42(2)
C22B H22B 0.9300
C23B H23B 0.9300
C24B H24D 0.9600
C24B H24E 0.9600
C24B H24F 0.9600
